data_2000600
loop_
_publ_author_name
'Mehdi, S.'
'Ravikumar, K.'

_publ_section_title
;Crystal structure of a calcium channel antagonist:
 4-(2,4-dichlorophenyl)-<i>N</i>,<i>N</i>,<i>N</i>',<i>N</i>'-tetraethyl-2,6-dimethyl-1,4-dihydropyridine-3,5-dicarboxamide
;
_journal_issue 9
_journal_name_full 'Acta Crystallographica Section C'
_journal_page_first 1627
_journal_page_last 1630
_journal_paper_doi 10.1107/S0108270192001446
_journal_volume 48
_journal_year 1992
_chemical_formula_moiety 'C23 H31 Cl2 N3 O2,H2 O1'
_chemical_formula_sum 'C23 H33 Cl2 N3 O3'
_chemical_formula_weight 470.4
_space_group_IT_number 14
_space_group_name_Hall '-P 2yn'
_space_group_name_H-M_alt 'P 1 21/n 1'
_symmetry_cell_setting monoclinic
_symmetry_space_group_name_H-M 'P 1 21/n 1'
_cell_angle_alpha 90
_cell_angle_beta 107.470(10)
_cell_angle_gamma 90
_cell_formula_units_Z 4
_cell_length_a 14.686(5)
_cell_length_b 7.590(2)
_cell_length_c 23.578(6)
_cell_volume 2506.9(13)
_diffrn_radiation_type Mo
_diffrn_radiation_wavelength 0.71069
_exptl_absorpt_coefficient_mu 0.284
_exptl_crystal_density_diffrn 1.22
_exptl_crystal_density_meas 1.213(2)
_exptl_crystal_F_000 1000
_cod_data_source_file cr0394.cif
_cod_data_source_block cr0394a
_cod_original_cell_volume 2507.0(10)
_cod_original_sg_symbol_H-M 'P 21/n'
_cod_database_code 2000600

loop_
_space_group_symop_id
_space_group_symop_operation_xyz
1 x,y,z
2 -x+1/2,y+1/2,-z+1/2
3 -x,-y,-z
4 x+1/2,-y+1/2,z+1/2

loop_
_atom_site_label
_atom_site_fract_x
_atom_site_fract_y
_atom_site_fract_z
_atom_site_U_iso_or_equiv
Cl(1) .24740(10) -.55820(10) .67260(10) .0900(10)
Cl(2) .09880(10) .08350(10) .67480(10) .0830(10)
N(1) .43740(10) -.2472(2) .50460(10) .0440(10)
C(2) .3548(2) -.3430(3) .47880(10) .0410(10)
C(21) .3267(2) -.3465(3) .41230(10) .0550(10)
C(3) .30970(10) -.4266(3) .51300(10) .0410(10)
C(31) .2343(2) -.5614(3) .48920(10) .0460(10)
O(32) .25060(10) -.7169(2) .50630(10) .0600(10)
N(33) .15040(10) -.5169(3) .44910(10) .0580(10)
C(34) .1167(2) -.3346(4) .43710(10) .0670(10)
C(35) .0445(2) -.2832(5) .46890(10) .0880(10)
C(36) .0856(2) -.6585(5) .42010(10) .0790(10)
C(37) .1160(3) -.7465(5) .37200(10) .111(2)
C(4) .34370(10) -.4105(3) .58040(10) .0400(10)
C(5) .4468(2) -.3472(3) .60130(10) .0400(10)
C(51) .50100(10) -.4046(3) .66260(10) .0450(10)
O(52) .51110(10) -.5647(2) .67340(10) .600(10)
N(53) .53930(10) -.2835(3) .70500(10) .0510(10)
C(54) .5196(2) -.0931(3) .69920(10) .0560(10)
C(55) .4530(2) -.0311(4) .73310(10) .0720(10)
C(56) .6014(2) -.3469(5) .76210(10) .0680(10)
C(57) .7000(2) -.3921(5) .76040(10) .0900(10)
C(6) .48720(10) -.2671(3) .56450(10) .0410(10)
C(61) .5877(2) -.1975(3) .58070(10) .0510(10)
C(7) .27930(10) -.2909(3) .60340(10) .0390(10)
C(8) .2634(2) -.1168(3) .58360(10) .0480(10)
C(9) .2087(2) -.0007(3) .60450(10) .0540(10)
C(10) .1673(2) -.0585(3) .64630(10) .0540(10)
C(11) .1796(2) -.2297(3) .66700(10) .0540(10)
C(12) .2351(2) -.3430(3) .64520(10) .0480(10)
O(W) .55410(10) -.1873(2) .42330(10) .0590(10)
H1A .45931(13) -.1718(2) .48226(7) ?
H21A .26934(18) -.415(4) .39736(9) ?
H21B .31554(18) -.2284(4) .39719(9) ?
H21C .37685(18) -.3989(4) .39970(9) ?
H34A .08831(19) -.3205(4) .39503(12) ?
H34B .17025(19) -.2561(4) .44956(12) ?
H35A .0243(2) -.1635(5) .45965(14) ?
H35B -.0097(2) -.3601(5) .45600(14) ?
H35C .0730(2) -.2951(5) .51106(14) ?
H36A .0220(2) -.6132(5) .40418(13) ?
H36B .0851(2) -.7461(5) .44940(13) ?
H37A .0732(3) -.8402(6) .35390(15) ?
H37B .1158(3) -.6587(6) .34267(15) ?
H37C .1794(3) -.7927(6) .38825(15) ?
H4A .34156(15) -.5260(3) .59654(9) ?
H54A .49228(18) -.0649(3) .65792(11) ?
H54B .57877(18) -.0300(3) .71364(11) ?
H55A .4426(2) .0935(4) .72780(13) ?
H55B .3933(2) -.0919(4) .71832(13) ?
H55C .4806(2) -.0566(4) .77461(13) ?
H56A .5733(2) -.4511(4) .77283(11) ?
H56B .6056(2) -.2596(4) .79223(11) ?
H57A .7389(2) -.4350(5) .79821(14) ?
H57B .6957(2) -.4805(5) .73057(14) ?
H57C .7283(2) -.2874(5) .75013(14) ?
H61A .61800(16) -.2150(3) .62245(10) ?
H61B .62277(16) -.2590(3) .55844(10) ?
H61C .58637(16) -.0740(3) .57173(10) ?
H8A .29299(17) -.0762(3) .55481(10) ?
H9A .19831(18) .1178(3) .58974(11) ?
H11A .15042(18) -.2695(3) .69611(10) ?
H10W .61231(12) -.2150(2) .44474(7) ?
H2OW .53339(12) -.2686(2) .39541(7) ?

loop_
_geom_bond_atom_site_label_1
_geom_bond_atom_site_label_2
_geom_bond_distance
Cl(1) C(12) 1.745(2)
N(1) C(2) 1.389(3)
C(2) C(21) 1.496(3)
C(3) C(31) 1.488(3)
C(31) O(32) 1.247(3)
N(33) C(34) 1.468(4)
C(34) C(35) 1.521(5)
C(4) C(5) 1.522(3)
C(5) C(51) 1.491(3)
C(51) O(52) 1.241(3)
N(53) C(54) 1.472(3)
C(54) C(55) 1.511(5)
C(6) C(61) 1.504(3)
C(7) C(12) 1.391(4)
C(9) C(10) 1.376(4)
C(11) C(12) 1.386(3)
Cl(2) C(10) 1.740(3)
N(1) C(6) 1.390(2)
C(2) C(3) 1.346(3)
C(3) C(4) 1.520(3)
C(31) N(33) 1.350(3)
N(33) C(36) 1.463(4)
C(36) C(37) 1.495(5)
C(4) C(7) 1.523(3)
C(5) C(6) 1.336(3)
C(51) N(53) 1.350(3)
N(53) C(56) 1.463(3)
C(56) C(57) 1.501(5)
C(7) C(8) 1.397(3)
C(8) C(9) 1.379(3)
C(10) C(11) 1.381(3)
